data_7161183
loop_
_publ_author_name
'Gupta, Nikita'
'Ahmed, Imtiaz'
'Sarma, Plaban Jyoti'
'Neog, Shilpa'
'Phukan, Gauri sankar'
'Das, Vijay Kumar'

_publ_section_title
;
 Visible-light-driven metal-free iminyl radical cyanation for the
 synthesis of 3-cyanoindoles
;
_journal_name_full 'Organic &amp; Biomolecular Chemistry'
_journal_paper_doi 10.1039/D6OB00711B
_journal_year 2026
_chemical_formula_moiety 'C9 H6 N2'
_chemical_formula_sum 'C9 H6 N2'
_chemical_formula_weight 142.16
_chemical_name_systematic 1H-Indole-3-carbonitrile
_space_group_crystal_system orthorhombic
_space_group_IT_number 29
_space_group_name_Hall 'P 2c -2ac'
_space_group_name_H-M_alt 'P c a 21'
_atom_sites_solution_hydrogens geom
_atom_sites_solution_primary dual
_audit_creation_date 2025-04-23
_audit_creation_method
;
Olex2 1.5
(compiled 2025.04.05 svn.rf049d14d for OlexSys, GUI svn.r7217)
;
_audit_update_record
;
2025-06-04 deposited with the CCDC.	2026-05-27 downloaded from the CCDC.
;
_cell_angle_alpha 90
_cell_angle_beta 90
_cell_angle_gamma 90
_cell_formula_units_Z 4
_cell_length_a 13.9424(4)
_cell_length_b 5.9908(2)
_cell_length_c 8.9036(3)
_cell_measurement_reflns_used 4229
_cell_measurement_temperature 293(2)
_cell_measurement_theta_max 66.6050
_cell_measurement_theta_min 3.1380
_cell_volume 743.68(4)
_computing_cell_refinement 'CrysAlisPro 1.171.42.90a (Rigaku OD, 2023)'
_computing_data_collection 'CrysAlisPro 1.171.42.90a (Rigaku OD, 2023)'
_computing_data_reduction 'CrysAlisPro 1.171.42.90a (Rigaku OD, 2023)'
_computing_molecular_graphics 'Olex2 1.5 (Dolomanov et al., 2009)'
_computing_publication_material 'Olex2 1.5 (Dolomanov et al., 2009)'
_computing_structure_refinement 'SHELXL 2019/3 (Sheldrick, 2015)'
_computing_structure_solution 'SHELXT 2018/2 (Sheldrick, 2018)'
_diffrn_ambient_temperature 293(2)
_diffrn_detector 'Hybrid Pixel Array Detector'
_diffrn_detector_area_resol_mean 10.0000
_diffrn_detector_type HyPix3000
_diffrn_measured_fraction_theta_full 0.993
_diffrn_measured_fraction_theta_max 0.990
_diffrn_measurement_details
;
List of Runs (angles in degrees, time in seconds):

  # Type    Start    End  Width  t~exp~   \w     \q     \k     \f   Frames
#--------------------------------------------------------------------------
  1  \w      0.00 117.00   0.50    0.20    --   40.58  10.00  88.00  234
  2  \w     17.00 108.00   0.50    0.20    --   40.58  65.00 120.00  182
  3  \w     14.00 109.00   0.50    0.20    --   40.58  77.00  30.00  190
  4  \w     14.00 109.00   0.50    0.20    --   40.58  77.00 -30.00  190
  5  \w     81.00 164.00   0.50    0.61    --   96.04 145.00 -90.00  166
  6  \w     99.00 160.00   0.50    0.61    --   96.04 117.00   0.00  122
  7  \w     88.00 163.00   0.50    0.61    --   96.04 135.00 123.00  150
  8  \w     98.00 160.00   0.50    0.61    --   96.04 119.00-136.00  124
  9  \w     99.00 160.00   0.50    0.61    --   96.04 117.00-180.00  122
 10  \w     72.00 164.00   0.50    0.61    --   96.04  68.00 -90.00  184
 11  \w     77.00 163.00   0.50    0.61    --   96.04  50.00-180.00  172
 12  \w     72.00 164.00   0.50    0.61    --   96.04  68.00  30.00  184
 13  \w     55.00 173.00   0.50    0.61    --   96.04  10.00  88.00  236
 14  \w     79.00 162.00   0.50    0.61    --   96.04  42.00   0.00  166
 15  \w     82.00 164.00   0.50    0.61    --   96.04  33.00-120.00  164
 16  \w     72.00 164.00   0.50    0.61    --   96.04  68.00  60.00  184
 17  \w     74.00 163.00   0.50    0.61    --   96.04  59.00 120.00  178
 18  \w     28.00  68.00   0.50    0.61    --   96.04 -59.00 120.00   80
 19  \w     29.00  57.00   0.50    0.61    --   96.04 -50.00  90.00   56
 20  \w     28.00  68.00   0.50    0.61    --   96.04 -59.00   0.00   80
 21  \w     28.00  68.00   0.50    0.61    --   96.04 -59.00-120.00   80
 22  \w     29.00  57.00   0.50    0.61    --   96.04 -50.00 -90.00   56
 23  \w     26.00 127.00   0.50    0.61    --   96.04 -87.00-150.00  202
 24  \w     39.00 120.00   0.50    0.61    --   96.04-135.00  58.00  162
 25  \w     33.00 110.00   0.50    0.61    --   96.04-119.00 138.00  154
 26  \w     30.00  85.00   0.50    0.20    --   40.58-119.00 138.00  110
 27  \w   -117.00  -3.00   0.50    0.20    --  -40.58 -10.00 -85.00  228
 28  \w   -109.00 -14.00   0.50    0.20    --  -40.58 -77.00-120.00  190
 29  \w   -109.00 -14.00   0.50    0.20    --  -40.58 -77.00  60.00  190
 30  \w   -108.00 -17.00   0.50    0.20    --  -40.58 -65.00 120.00  182
 31  \w   -108.00 -17.00   0.50    0.20    --  -40.58 -65.00 -90.00  182
 32  \w   -107.00 -20.00   0.50    0.20    --  -40.58 -54.00-180.00  174
 33  \w    -94.00 -18.00   0.50    0.61    --  -82.50 135.00 123.00  152
 34  \w    -94.00 -18.00   0.50    0.20    --  -40.58 135.00 123.00  152
 35  \w    -61.00  26.00   0.50    0.20    --  -40.58  54.00 -30.00  174
 36  \w    -47.00 -15.00   0.50    0.61    --  -82.50  42.00 120.00   64
 37  \w    -24.00  35.00   0.50    0.20    --  -40.58  11.00  60.00  118
 38  \w    -28.00  31.00   0.50    0.20    --  -40.58  21.00-180.00  118
 39  \w   -159.00 -45.00   0.50    0.61    --  -82.50 -10.00 -85.00  228
 40  \w   -151.00 -55.00   0.50    0.61    --  -82.50 -77.00-180.00  192
 41  \w   -109.00 -50.00   0.50    0.20    --  -40.58-158.00 -15.00  118
;
_diffrn_measurement_device 'four-circle diffractometer'
_diffrn_measurement_device_type 'XtaLAB Synergy, Dualflex, HyPix3000'
_diffrn_measurement_method '\w scans'
_diffrn_orient_matrix_type 'CrysAlisPro convention (1999,Acta A55,543-557)'
_diffrn_orient_matrix_UB_11 -0.0020474000
_diffrn_orient_matrix_UB_12 -0.2547671000
_diffrn_orient_matrix_UB_13 -0.0232618000
_diffrn_orient_matrix_UB_21 0.1104511000
_diffrn_orient_matrix_UB_22 -0.0045951000
_diffrn_orient_matrix_UB_23 -0.0017007000
_diffrn_orient_matrix_UB_31 0.0008159000
_diffrn_orient_matrix_UB_32 -0.0347375000
_diffrn_orient_matrix_UB_33 0.1714749000
_diffrn_radiation_monochromator mirror
_diffrn_radiation_probe x-ray
_diffrn_radiation_type 'Cu K\a'
_diffrn_radiation_wavelength 1.54184
_diffrn_reflns_av_R_equivalents 0.0428
_diffrn_reflns_av_unetI/netI 0.0225
_diffrn_reflns_Laue_measured_fraction_full 0.993
_diffrn_reflns_Laue_measured_fraction_max 0.990
_diffrn_reflns_limit_h_max 16
_diffrn_reflns_limit_h_min -16
_diffrn_reflns_limit_k_max 7
_diffrn_reflns_limit_k_min -7
_diffrn_reflns_limit_l_max 10
_diffrn_reflns_limit_l_min -9
_diffrn_reflns_number 7801
_diffrn_reflns_point_group_measured_fraction_full 0.881
_diffrn_reflns_point_group_measured_fraction_max 0.877
_diffrn_reflns_theta_full 67.684
_diffrn_reflns_theta_max 68.027
_diffrn_reflns_theta_min 6.349
_diffrn_source 'micro-focus sealed X-ray tube'
_diffrn_source_type 'PhotonJet (Cu) X-ray Source'
_exptl_absorpt_coefficient_mu 0.623
_exptl_absorpt_correction_T_max 1.00000
_exptl_absorpt_correction_T_min 0.71962
_exptl_absorpt_correction_type multi-scan
_exptl_absorpt_process_details
;
CrysAlisPro 1.171.42.90a (Rigaku Oxford Diffraction, 2023)
Empirical absorption correction using spherical harmonics,
implemented in SCALE3 ABSPACK scaling algorithm.
;
_exptl_crystal_colour 'light yellow'
_exptl_crystal_colour_modifier light
_exptl_crystal_colour_primary yellow
_exptl_crystal_density_diffrn 1.270
_exptl_crystal_description block
_exptl_crystal_F_000 296
_exptl_crystal_size_max 0.15
_exptl_crystal_size_mid 0.13
_exptl_crystal_size_min 0.12
_refine_diff_density_max 0.111
_refine_diff_density_min -0.146
_refine_diff_density_rms 0.032
_refine_ls_abs_structure_details
;
 Flack x determined using 385 quotients [(I+)-(I-)]/[(I+)+(I-)]
 (Parsons, Flack and Wagner, Acta Cryst. B69 (2013) 249-259).
;
_refine_ls_abs_structure_Flack -0.1(4)
_refine_ls_extinction_method none
_refine_ls_goodness_of_fit_ref 1.145
_refine_ls_hydrogen_treatment constr
_refine_ls_matrix_type full
_refine_ls_number_parameters 100
_refine_ls_number_reflns 1188
_refine_ls_number_restraints 1
_refine_ls_restrained_S_all 1.144
_refine_ls_R_factor_all 0.0426
_refine_ls_R_factor_gt 0.0385
_refine_ls_shift/su_max 0.000
_refine_ls_shift/su_mean 0.000
_refine_ls_structure_factor_coef Fsqd
_refine_ls_weighting_details 'w=1/[\s^2^(Fo^2^)+(0.0468P)^2^+0.0653P] where P=(Fo^2^+2Fc^2^)/3'
_refine_ls_weighting_scheme calc
_refine_ls_wR_factor_gt 0.0949
_refine_ls_wR_factor_ref 0.0978
_reflns_Friedel_coverage 0.650
_reflns_Friedel_fraction_full 0.751
_reflns_Friedel_fraction_max 0.745
_reflns_number_gt 1079
_reflns_number_total 1188
_reflns_threshold_expression 'I > 2\s(I)'
_cod_data_source_file d6ob00711b2.cif
_cod_data_source_block n-11-r-1_auto
_cod_database_code 7161183
_shelx_shelxl_version_number 2019/3
_shelx_space_group_comment
;
The symmetry employed for this shelxl refinement is uniquely defined
by the following loop, which should always be used as a source of
symmetry information in preference to the above space-group names.
They are only intended as comments.
;
_shelx_estimated_absorpt_t_max 0.929
_shelx_estimated_absorpt_t_min 0.912
_olex2_refinement_description
;
1. Fixed Uiso
 At 1.2 times of:
  All C(H) groups, All N(H) groups
2.a Aromatic/amide H refined with riding coordinates:
 N1(H1), C1(H1A), C5(H5), C7(H7), C6(H6), C8(H8)
;
_olex2_exptl_crystal_mounting_method 'The crystal was mounted on a MITIGEN holder'
_olex2_submission_special_instructions 'No special instructions were received'
_oxdiff_exptl_absorpt_empirical_details
;
Empirical correction (ABSPACK) includes:
- Absorption correction using spherical harmonics
- Frame scaling
;
_oxdiff_exptl_absorpt_empirical_full_max 1.326
_oxdiff_exptl_absorpt_empirical_full_min 0.737

loop_
_space_group_symop_operation_xyz
'x, y, z'
'-x, -y, z+1/2'
'x+1/2, -y, z'
'-x+1/2, y, z+1/2'

loop_
_atom_site_label
_atom_site_type_symbol
_atom_site_fract_x
_atom_site_fract_y
_atom_site_fract_z
_atom_site_U_iso_or_equiv
_atom_site_adp_type
_atom_site_occupancy
_atom_site_site_symmetry_order
_atom_site_calc_flag
_atom_site_refinement_flags_posn
_atom_site_refinement_flags_adp
_atom_site_refinement_flags_occupancy
_atom_site_disorder_assembly
_atom_site_disorder_group
N1 N 0.30809(18) 0.4391(4) 0.4035(3) 0.0740(7) Uani 1 1 d . . . . .
H1 H 0.294262 0.313071 0.362624 0.089 Uiso 1 1 calc R U . . .
C2 C 0.2959(2) 0.7455(4) 0.5414(4) 0.0573(7) Uani 1 1 d . . . . .
N2 N 0.2288(2) 1.0575(4) 0.7091(4) 0.0811(9) Uani 1 1 d . . . . .
C4 C 0.38750(18) 0.7503(4) 0.4684(3) 0.0548(7) Uani 1 1 d . . . . .
C9 C 0.3925(2) 0.5542(4) 0.3821(4) 0.0605(7) Uani 1 1 d . . . . .
C1 C 0.2503(2) 0.5527(4) 0.4977(4) 0.0674(8) Uani 1 1 d . . . . .
H1A H 0.189431 0.507989 0.528206 0.081 Uiso 1 1 calc R U . . .
C3 C 0.2568(2) 0.9155(4) 0.6346(4) 0.0652(8) Uani 1 1 d . . . . .
C5 C 0.4643(2) 0.8990(4) 0.4658(3) 0.0636(7) Uani 1 1 d . . . . .
H5 H 0.462838 1.029116 0.522758 0.076 Uiso 1 1 calc R U . . .
C7 C 0.5455(2) 0.6557(6) 0.2922(4) 0.0792(9) Uani 1 1 d . . . . .
H7 H 0.599185 0.627840 0.233094 0.095 Uiso 1 1 calc R U . . .
C6 C 0.5420(2) 0.8498(5) 0.3780(4) 0.0759(9) Uani 1 1 d . . . . .
H6 H 0.593531 0.948203 0.375436 0.091 Uiso 1 1 calc R U . . .
C8 C 0.4714(2) 0.5041(5) 0.2930(4) 0.0762(9) Uani 1 1 d . . . . .
H8 H 0.474001 0.373735 0.236408 0.091 Uiso 1 1 calc R U . . .

loop_
_atom_site_aniso_label
_atom_site_aniso_U_11
_atom_site_aniso_U_22
_atom_site_aniso_U_33
_atom_site_aniso_U_23
_atom_site_aniso_U_13
_atom_site_aniso_U_12
N1 0.0888(16) 0.0556(11) 0.0776(19) -0.0181(13) -0.0029(16) -0.0082(11)
C2 0.0668(14) 0.0494(12) 0.0558(17) -0.0055(11) 0.0009(14) -0.0001(11)
N2 0.0862(18) 0.0647(13) 0.092(2) -0.0206(14) 0.0192(16) -0.0013(12)
C4 0.0665(15) 0.0469(12) 0.0510(16) -0.0008(11) -0.0042(13) 0.0058(10)
C9 0.0723(15) 0.0503(12) 0.0588(18) -0.0056(14) -0.0045(13) 0.0052(11)
C1 0.0731(16) 0.0597(13) 0.069(2) -0.0086(14) 0.0008(16) -0.0076(14)
C3 0.0672(15) 0.0589(13) 0.070(2) -0.0043(16) 0.0064(15) -0.0061(14)
C5 0.0724(17) 0.0526(13) 0.0656(19) -0.0037(13) -0.0033(14) -0.0024(12)
C7 0.0742(19) 0.085(2) 0.078(2) 0.0014(19) 0.0113(17) 0.0186(17)
C6 0.0687(17) 0.0776(18) 0.081(2) 0.004(2) 0.0044(17) -0.0026(14)
C8 0.095(2) 0.0668(17) 0.067(2) -0.0105(16) 0.0011(18) 0.0202(17)

loop_
_atom_type_symbol
_atom_type_description
_atom_type_scat_dispersion_real
_atom_type_scat_dispersion_imag
_atom_type_scat_source
C C 0.0181 0.0091 'International Tables Vol C Tables 4.2.6.8 and 6.1.1.4'
H H 0.0000 0.0000 'International Tables Vol C Tables 4.2.6.8 and 6.1.1.4'
N N 0.0311 0.0180 'International Tables Vol C Tables 4.2.6.8 and 6.1.1.4'

loop_
_geom_angle_atom_site_label_1
_geom_angle_atom_site_label_2
_geom_angle_atom_site_label_3
_geom_angle
_geom_angle_site_symmetry_1
_geom_angle_site_symmetry_3
_geom_angle_publ_flag
C9 N1 H1 124.9 . . ?
C1 N1 H1 124.9 . . ?
C1 N1 C9 110.2(2) . . ?
C1 C2 C4 107.5(2) . . ?
C1 C2 C3 126.1(3) . . ?
C3 C2 C4 126.3(2) . . ?
C9 C4 C2 106.0(2) . . ?
C5 C4 C2 134.8(2) . . ?
C5 C4 C9 119.2(2) . . ?
N1 C9 C4 107.5(2) . . ?
N1 C9 C8 130.4(3) . . ?
C8 C9 C4 122.2(3) . . ?
N1 C1 C2 108.9(2) . . ?
N1 C1 H1A 125.6 . . ?
C2 C1 H1A 125.6 . . ?
N2 C3 C2 177.1(3) . . ?
C4 C5 H5 120.7 . . ?
C6 C5 C4 118.7(3) . . ?
C6 C5 H5 120.7 . . ?
C6 C7 H7 119.3 . . ?
C8 C7 H7 119.3 . . ?
C8 C7 C6 121.5(3) . . ?
C5 C6 C7 121.5(3) . . ?
C5 C6 H6 119.3 . . ?
C7 C6 H6 119.3 . . ?
C9 C8 H8 121.5 . . ?
C7 C8 C9 117.1(3) . . ?
C7 C8 H8 121.5 . . ?

loop_
_geom_bond_atom_site_label_1
_geom_bond_atom_site_label_2
_geom_bond_distance
_geom_bond_site_symmetry_2
_geom_bond_publ_flag
N1 H1 0.8600 . ?
N1 C9 1.377(4) . ?
N1 C1 1.348(4) . ?
C2 C4 1.433(4) . ?
C2 C1 1.375(3) . ?
C2 C3 1.422(4) . ?
N2 C3 1.148(4) . ?
C4 C9 1.406(3) . ?
C4 C5 1.393(4) . ?
C9 C8 1.389(4) . ?
C1 H1A 0.9300 . ?
C5 H5 0.9300 . ?
C5 C6 1.368(4) . ?
C7 H7 0.9300 . ?
C7 C6 1.392(5) . ?
C7 C8 1.376(5) . ?
C6 H6 0.9300 . ?
C8 H8 0.9300 . ?

loop_
_geom_torsion_atom_site_label_1
_geom_torsion_atom_site_label_2
_geom_torsion_atom_site_label_3
_geom_torsion_atom_site_label_4
_geom_torsion
_geom_torsion_site_symmetry_1
_geom_torsion_site_symmetry_2
_geom_torsion_site_symmetry_3
_geom_torsion_site_symmetry_4
_geom_torsion_publ_flag
N1 C9 C8 C7 178.7(3) . . . . ?
C2 C4 C9 N1 -0.2(3) . . . . ?
C2 C4 C9 C8 178.9(3) . . . . ?
C2 C4 C5 C6 -178.5(3) . . . . ?
C4 C2 C1 N1 0.3(3) . . . . ?
C4 C9 C8 C7 -0.1(5) . . . . ?
C4 C5 C6 C7 -0.1(5) . . . . ?
C9 N1 C1 C2 -0.4(4) . . . . ?
C9 C4 C5 C6 0.6(4) . . . . ?
C1 N1 C9 C4 0.3(3) . . . . ?
C1 N1 C9 C8 -178.6(3) . . . . ?
C1 C2 C4 C9 -0.1(3) . . . . ?
C1 C2 C4 C5 179.1(3) . . . . ?
C3 C2 C4 C9 -176.5(3) . . . . ?
C3 C2 C4 C5 2.7(5) . . . . ?
C3 C2 C1 N1 176.7(3) . . . . ?
C5 C4 C9 N1 -179.5(3) . . . . ?
C5 C4 C9 C8 -0.5(4) . . . . ?
C6 C7 C8 C9 0.6(5) . . . . ?
C8 C7 C6 C5 -0.5(5) . . . . ?
